data_1545243
loop_
_publ_author_name
'Zeibig, M.'
'Wallis, B.'
'Mowius, F.'
'Meisel, M.'

_publ_section_title
;
 Darstellung und Kristallstrucktur von
 kupfer(II)-monofluorophosphat-dihydrat CuPO3F.2H2O
;
_journal_name_full 'Zeitschrift fur anorganische und allgemeine Chemie'
_journal_page_first 231
_journal_page_last 238
_journal_paper_doi 10.1002/zaac.19916000132
_journal_volume 600
_journal_year 1991
_chemical_formula_moiety 'Cu F H2 O4 P, H2 O'
_chemical_formula_sum 'Cu F H4 O5 P'
_chemical_formula_weight 197.55
_space_group_IT_number 14
_symmetry_cell_setting monoclinic
_symmetry_Int_Tables_number 14
_symmetry_space_group_name_Hall '-P 2ybc'
_symmetry_space_group_name_H-M 'P 1 21/c 1'
_cell_angle_alpha 90.
_cell_angle_beta 112.937(5)
_cell_angle_gamma 90.
_cell_formula_units_Z 4
_cell_length_a 7.6144(9)
_cell_length_b 7.8097(7)
_cell_length_c 9.2102(10)
_cell_volume 504.39(9)
_diffrn_ambient_temperature 293
_diffrn_radiation_probe x-ray
_diffrn_radiation_type MoK\a
_diffrn_radiation_wavelength 0.71069
_exptl_absorpt_coefficient_mu 4.605
_exptl_crystal_density_diffrn 2.602
_exptl_crystal_density_meas 2.58
_exptl_crystal_F_000 388
_refine_ls_number_reflns 631
_refine_ls_wR_factor_gt 0.03
_cod_data_source_file Z-anorg-allg-Chem-1991-600-231-238.cif
_cod_data_source_block 1
_cod_depositor_comments
;
No thermal parameters provided for H atoms?
arbitrarily set to 0.04
;
_cod_original_sg_symbol_H-M 'P 21/c'
_cod_original_formula_sum 'H4 Cu F O5 P'
_cod_database_code 1545243

loop_
_symmetry_equiv_pos_site_id
_symmetry_equiv_pos_as_xyz
1 x,y,z
2 -x,1/2+y,1/2-z
3 -x,-y,-z
4 x,1/2-y,1/2+z

loop_
_atom_site_label
_atom_site_type_symbol
_atom_site_thermal_displace_type
_atom_site_fract_x
_atom_site_fract_y
_atom_site_fract_z
_atom_site_occupancy
_atom_site_U_iso_or_equiv
_atom_site_calc_flag
_atom_site_refinement_flags
_atom_site_disorder_assembly
_atom_site_disorder_group
Cu Cu Uiso 0.3985(2) 0.18790(10) 0.45400(10) 1.000 0.013(4) . . . .
P P Uiso 0.4619(3) -0.0004(3) 0.1864(3) 1.000 0.010(8) . . . .
F F Uiso 0.6806(7) 0.0325(7) 0.2332(6) 1.000 0.02(2) . . . .
O1 O Uiso 0.4367(9) -0.0115(8) 0.3430(6) 1.000 0.02(2) . . . .
O2 O Uiso 0.4222(8) -0.1689(8) 0.0992(7) 1.000 0.02(2) . . . .
O3 O Uiso 0.3545(8) 0.1475(8) 0.0900(7) 1.000 0.02(2) . . . .
O5 O Uiso 0.1232(9) 0.1202(9) 0.3895(7) 1.000 0.02(3) . . . .
O4 O Uiso -0.0623(9) 0.2174(9) 0.5817(8) 1.000 0.02(2) . . . .
H51 H Uiso 0.07020 0.16040 0.45900 1.000 0.0400 . . . .
H52 H Uiso 0.09650 0.00430 0.39730 1.000 0.0400 . . . .
H41 H Uiso -0.00280 0.27680 0.67360 1.000 0.0400 . . . .
H42 H Uiso -0.15800 0.26000 0.53450 1.000 0.0400 . . . .

loop_
_geom_angle_atom_site_label_1
_geom_angle_atom_site_label_2
_geom_angle_atom_site_label_3
_geom_angle
_geom_angle_site_symmetry_1
_geom_angle_site_symmetry_2
_geom_angle_site_symmetry_3
_geom_angle_publ_flag
O1 Cu O5 89.2(3) . . . yes
O1 Cu O2 93.7(3) . . 2_655 yes
O1 Cu O1 78.4(2) . . 3_656 yes
O1 Cu O3 169.1(3) . . 4_555 yes
O2 Cu O5 145.0(3) 2_655 . . yes
O1 Cu O5 105.2(3) 3_656 . . yes
O3 Cu O5 86.7(3) 4_555 . . yes
O1 Cu O2 109.6(3) 3_656 . 2_655 yes
O2 Cu O3 95.5(3) 2_655 . 4_555 yes
O1 Cu O3 92.9(2) 3_656 . 4_555 yes
F P O1 105.1(3) . . . yes
F P O2 105.1(4) . . . yes
F P O3 108.3(4) . . . yes
O1 P O2 112.3(4) . . . yes
O1 P O3 111.3(4) . . . yes
O2 P O3 114.1(4) . . . yes
Cu O1 P 123.3(4) . . . yes
Cu O1 Cu 101.6(2) . . 3_656 yes
Cu O1 P 125.4(4) 3_656 . . yes
Cu O2 P 127.8(4) 2_645 . . yes
Cu O3 P 135.6(4) 4_554 . . yes
Cu O5 H51 113.00 . . . no
Cu O5 H52 118.00 . . . no
H51 O5 H52 96.00 . . . no
H41 O4 H42 109.00 . . . no

loop_
_geom_bond_atom_site_label_1
_geom_bond_atom_site_label_2
_geom_bond_distance
_geom_bond_site_symmetry_1
_geom_bond_site_symmetry_2
_geom_bond_publ_flag
Cu O1 1.946(6) . . yes
Cu O5 2.014(7) . . yes
Cu O2 1.969(7) . 2_655 yes
Cu O1 2.267(6) . 3_656 yes
Cu O3 1.913(6) . 4_555 yes
P F 1.570(6) . . yes
P O1 1.530(6) . . yes
P O2 1.510(7) . . yes
P O3 1.492(7) . . yes
O5 H51 0.9300 . . no
O5 H52 0.9400 . . no
O4 H41 0.9200 . . no
O4 H42 0.7600 . . no

loop_
_geom_hbond_atom_site_label_D
_geom_hbond_atom_site_label_H
_geom_hbond_atom_site_label_A
_geom_hbond_distance_DH
_geom_hbond_distance_HA
_geom_hbond_distance_DA
_geom_hbond_angle_DHA
_geom_hbond_site_symmetry_A
_geom_hbond_publ_flag
O4 H41 O5 0.9200 2.0100 2.919(9) 173.00 4_555 yes
O4 H42 O2 0.7600 1.9900 2.741(10) 170.00 2_555 yes
O5 H51 O4 0.9300 1.8400 2.767(10) 172.00 . yes
O5 H52 O4 0.9400 1.7700 2.708(10) 176.00 3_556 yes

loop_
_geom_torsion_atom_site_label_1
_geom_torsion_atom_site_label_2
_geom_torsion_atom_site_label_3
_geom_torsion_atom_site_label_4
_geom_torsion
_geom_torsion_site_symmetry_1
_geom_torsion_site_symmetry_2
_geom_torsion_site_symmetry_3
_geom_torsion_site_symmetry_4
_geom_torsion_publ_flag
O5 Cu O1 P 106.9(5) . . . . no
O5 Cu O1 Cu -105.7(3) . . . 3_656 no
O2 Cu O1 P -38.2(5) 2_655 . . . no
O2 Cu O1 Cu 109.3(3) 2_655 . . 3_656 no
O1 Cu O1 P -147.5(5) 3_656 . . . no
O1 Cu O1 Cu 0.0(3) 3_656 . . 3_656 no
O1 Cu O2 P 122.1(5) . . 2_655 2_655 no
O5 Cu O2 P 28.2(8) . . 2_655 2_655 no
O1 Cu O1 Cu 0.0(3) . . 3_656 3_656 no
O1 Cu O1 P -146.5(5) . . 3_656 3_656 no
O5 Cu O1 Cu 86.0(3) . . 3_656 3_656 no
O5 Cu O1 P -60.5(5) . . 3_656 3_656 no
O5 Cu O3 P -169.5(6) . . 4_555 4_555 no
F P O1 Cu 85.9(5) . . . . no
F P O1 Cu -53.8(5) . . . 3_656 no
O2 P O1 Cu -160.5(4) . . . . no
O2 P O1 Cu 59.8(5) . . . 3_656 no
O3 P O1 Cu -31.1(6) . . . . no
O3 P O1 Cu -170.8(4) . . . 3_656 no
F P O2 Cu -2.6(5) . . . 2_645 no
O1 P O2 Cu -116.3(5) . . . 2_645 no
O3 P O2 Cu 115.8(5) . . . 2_645 no
F P O3 Cu 27.0(6) . . . 4_554 no
O1 P O3 Cu 142.0(5) . . . 4_554 no
O2 P O3 Cu -89.6(6) . . . 4_554 no
